data_7052275
loop_
_publ_author_name
'Arduini, Arturo'
'Massera, Chiara'
'Pochini, Andrea'
'Secchi, Andrea'
'Ugozzoli, Franco'

_publ_section_title
;
 Organic guests inclusion by tungsten-calix[4]arene hosts
;
_journal_issue 6
_journal_name_full 'New Journal of Chemistry'
_journal_page_first 952
_journal_paper_doi 10.1039/b603006h
_journal_volume 30
_journal_year 2006
_chemical_formula_sum 'C53 H62 O7 W'
_chemical_formula_weight 994.88
_chemical_name_systematic
;
?
;
_space_group_IT_number 2
_symmetry_cell_setting triclinic
_symmetry_space_group_name_Hall '-P 1'
_symmetry_space_group_name_H-M 'P -1'
_atom_sites_solution_hydrogens geom
_atom_sites_solution_primary direct
_atom_sites_solution_secondary difmap
_audit_creation_method SHELXL-97
_cell_angle_alpha 90.990(5)
_cell_angle_beta 102.510(5)
_cell_angle_gamma 98.440(5)
_cell_formula_units_Z 2
_cell_length_a 14.243(5)
_cell_length_b 17.340(5)
_cell_length_c 10.360(5)
_cell_measurement_reflns_used 28
_cell_measurement_temperature 295(2)
_cell_measurement_theta_max 18
_cell_measurement_theta_min 11
_cell_volume 2467.7(16)
_computing_cell_refinement 'DIPCHIGE software package 2004'
_computing_data_collection 'DIPCHIGE software package 2004'
_computing_data_reduction DIFAU92
_computing_molecular_graphics 'Accelrys DS-ViewerPro 2005'
_computing_structure_refinement 'SHELXL-97 (Sheldrick, 1997)'
_computing_structure_solution 'SHELXS-97 (Sheldrick, 1990)'
_diffrn_ambient_temperature 295(2)
_diffrn_detector_area_resol_mean 1K
_diffrn_measured_fraction_theta_full 0.988
_diffrn_measured_fraction_theta_max 0.988
_diffrn_measurement_device_type 'Philips PW1100'
_diffrn_measurement_method 'scintil counter'
_diffrn_radiation_monochromator graphite
_diffrn_radiation_source 'fine-focus sealed tube'
_diffrn_radiation_type MoK\a
_diffrn_radiation_wavelength 0.71069
_diffrn_reflns_av_R_equivalents 0.0339
_diffrn_reflns_av_sigmaI/netI 0.1066
_diffrn_reflns_limit_h_max 16
_diffrn_reflns_limit_h_min -16
_diffrn_reflns_limit_k_max 19
_diffrn_reflns_limit_k_min -20
_diffrn_reflns_limit_l_max 12
_diffrn_reflns_limit_l_min -2
_diffrn_reflns_number 9219
_diffrn_reflns_theta_full 25.11
_diffrn_reflns_theta_max 25.11
_diffrn_reflns_theta_min 3.13
_exptl_absorpt_coefficient_mu 2.389
_exptl_absorpt_correction_T_max 1.11
_exptl_absorpt_correction_T_min 0.82
_exptl_absorpt_correction_type empirical
_exptl_crystal_colour orange
_exptl_crystal_density_diffrn 1.339
_exptl_crystal_density_method 'not measured'
_exptl_crystal_description 'thick column'
_exptl_crystal_F_000 1020
_exptl_crystal_size_max 0.40
_exptl_crystal_size_mid 0.28
_exptl_crystal_size_min 0.16
_refine_diff_density_max 4.153
_refine_diff_density_min -4.082
_refine_diff_density_rms 0.213
_refine_ls_extinction_method none
_refine_ls_goodness_of_fit_ref 0.913
_refine_ls_hydrogen_treatment constr
_refine_ls_matrix_type full
_refine_ls_number_parameters 562
_refine_ls_number_reflns 8695
_refine_ls_number_restraints 24
_refine_ls_restrained_S_all 0.913
_refine_ls_R_factor_all 0.1250
_refine_ls_R_factor_gt 0.0825
_refine_ls_shift/su_max 0.015
_refine_ls_shift/su_mean 0.000
_refine_ls_structure_factor_coef Fsqd
_refine_ls_weighting_details 'calc w=1/[\s^2^(Fo^2^)+(0.1564P)^2^+0.0000P] where P=(Fo^2^+2Fc^2^)/3'
_refine_ls_weighting_scheme calc
_refine_ls_wR_factor_gt 0.2014
_refine_ls_wR_factor_ref 0.2154
_reflns_number_gt 5339
_reflns_number_total 8695
_reflns_threshold_expression >2sigma(I)
_cod_data_source_file b603006h.txt
_cod_data_source_block calixw
_cod_depositor_comments
;
The following automatic conversions were performed:
'_symmetry_cell_setting' value 'Triclinic' changed to 'triclinic'
according to '/home/saulius/struct/CIF-dictionaries/cif_core.dic'
dictionary named 'cif_core.dic' version 2.4.1 from
2010-06-29.

'_exptl_absorpt_correction_type' value 'Empirical' changed to
'empirical' according to
'/home/saulius/struct/CIF-dictionaries/cif_core.dic' dictionary named
'cif_core.dic' version 2.4.1 from 2010-06-29.

Automatic conversion script
Id: cif_fix_enum 1527 2010-12-29 10:47:43Z saulius 
;
_cod_original_sg_symbol_H-M P-1
_cod_database_code 7052275

loop_
_symmetry_equiv_pos_as_xyz
'x, y, z'
'-x, -y, -z'

loop_
_atom_site_label
_atom_site_type_symbol
_atom_site_fract_x
_atom_site_fract_y
_atom_site_fract_z
_atom_site_U_iso_or_equiv
_atom_site_adp_type
_atom_site_occupancy
_atom_site_symmetry_multiplicity
_atom_site_calc_flag
_atom_site_refinement_flags
_atom_site_disorder_assembly
_atom_site_disorder_group
W1 W 0.23850(3) 0.13242(3) 0.35745(5) 0.0437(2) Uani 1 1 d . . .
O1A O 0.1420(5) 0.1929(4) 0.3497(7) 0.0441(17) Uani 1 1 d . . .
C1A C 0.0727(7) 0.2370(6) 0.3419(11) 0.042(2) Uani 1 1 d . . .
C2A C -0.0185(7) 0.2090(6) 0.2646(11) 0.042(2) Uani 1 1 d . . .
C3A C -0.0879(9) 0.2569(7) 0.2547(13) 0.057(3) Uani 1 1 d . . .
H3A H -0.1514 0.2391 0.2002 0.062(13) Uiso 1 1 calc R . .
C4A C -0.0709(9) 0.3298(7) 0.3197(14) 0.060(3) Uani 1 1 d . A .
C5A C 0.0232(8) 0.3555(7) 0.3963(12) 0.055(3) Uani 1 1 d . . .
H5A H 0.0371 0.4065 0.4401 0.062(13) Uiso 1 1 calc R . .
C6A C 0.0963(8) 0.3100(6) 0.4110(11) 0.044(3) Uani 1 1 d . . .
C7A C -0.1544(9) 0.3793(7) 0.3102(15) 0.093(5) Uani 1 1 d D . .
C8A C -0.2386(17) 0.3317(13) 0.361(3) 0.113(5) Uiso 0.636(14) 1 d PD A 1
H8A1 H -0.2772 0.3666 0.3898 0.110(17) Uiso 0.636(14) 1 calc PR A 1
H8A2 H -0.2123 0.3019 0.4335 0.110(17) Uiso 0.636(14) 1 calc PR A 1
H8A3 H -0.2786 0.2969 0.2906 0.110(17) Uiso 0.636(14) 1 calc PR A 1
C9A C -0.125(2) 0.4585(10) 0.388(2) 0.113(5) Uiso 0.636(14) 1 d PD A 1
H9A1 H -0.1810 0.4838 0.3822 0.110(17) Uiso 0.636(14) 1 calc PR A 1
H9A2 H -0.0773 0.4906 0.3510 0.110(17) Uiso 0.636(14) 1 calc PR A 1
H9A3 H -0.0974 0.4506 0.4789 0.110(17) Uiso 0.636(14) 1 calc PR A 1
C10A C -0.191(2) 0.3926(15) 0.1620(15) 0.113(5) Uiso 0.636(14) 1 d PD A 1
H0A1 H -0.1840 0.3484 0.1098 0.110(17) Uiso 0.636(14) 1 calc PR A 1
H0A2 H -0.1530 0.4386 0.1386 0.110(17) Uiso 0.636(14) 1 calc PR A 1
H0A3 H -0.2581 0.3992 0.1453 0.110(17) Uiso 0.636(14) 1 calc PR A 1
C11A C -0.162(3) 0.392(3) 0.4555(19) 0.113(5) Uiso 0.364(14) 1 d PD A 2
H1A1 H -0.2134 0.4211 0.4586 0.110(17) Uiso 0.364(14) 1 calc PR A 2
H1A2 H -0.1015 0.4197 0.5057 0.110(17) Uiso 0.364(14) 1 calc PR A 2
H1A3 H -0.1753 0.3419 0.4923 0.110(17) Uiso 0.364(14) 1 calc PR A 2
C12A C -0.2576(16) 0.358(2) 0.223(3) 0.113(5) Uiso 0.364(14) 1 d PD A 2
H2A1 H -0.3045 0.3664 0.2736 0.110(17) Uiso 0.364(14) 1 calc PR A 2
H2A2 H -0.2681 0.3042 0.1928 0.110(17) Uiso 0.364(14) 1 calc PR A 2
H2A3 H -0.2644 0.3902 0.1481 0.110(17) Uiso 0.364(14) 1 calc PR A 2
C13A C -0.105(3) 0.4567(17) 0.266(4) 0.113(5) Uiso 0.364(14) 1 d PD A 2
H3A1 H -0.1539 0.4883 0.2310 0.110(17) Uiso 0.364(14) 1 calc PR A 2
H3A2 H -0.0712 0.4457 0.1990 0.110(17) Uiso 0.364(14) 1 calc PR A 2
H3A3 H -0.0599 0.4842 0.3406 0.110(17) Uiso 0.364(14) 1 calc PR A 2
C20A C -0.0391(8) 0.1260(6) 0.1990(11) 0.044(3) Uani 1 1 d . . .
H20A H -0.0198 0.0900 0.2654 0.040(10) Uiso 1 1 calc R . .
H20B H -0.1079 0.1123 0.1647 0.040(10) Uiso 1 1 calc R . .
O1B O 0.1447(5) 0.0643(4) 0.2287(7) 0.0415(17) Uani 1 1 d . . .
C1B C 0.1000(7) 0.0865(6) 0.1058(11) 0.040(2) Uani 1 1 d . . .
C2B C 0.1449(7) 0.0800(6) -0.0018(10) 0.042(2) Uani 1 1 d . . .
C3B C 0.0990(8) 0.1014(7) -0.1227(11) 0.049(3) Uani 1 1 d . . .
H3B H 0.1295 0.0964 -0.1958 0.062(13) Uiso 1 1 calc R . .
C4B C 0.0114(8) 0.1298(6) -0.1468(11) 0.043(2) Uani 1 1 d . . .
C5B C -0.0293(8) 0.1369(6) -0.0360(12) 0.047(3) Uani 1 1 d . . .
H5B H -0.0898 0.1569 -0.0481 0.062(13) Uiso 1 1 calc R . .
C6B C 0.0126(8) 0.1169(6) 0.0885(11) 0.044(3) Uani 1 1 d . . .
C7B C -0.0374(9) 0.1539(8) -0.2854(12) 0.060(3) Uani 1 1 d . . .
C8B C -0.1457(10) 0.1482(11) -0.3035(15) 0.084(5) Uani 1 1 d . . .
H8B1 H -0.1610 0.1964 -0.2732 0.124(15) Uiso 1 1 calc R . .
H8B2 H -0.1691 0.1065 -0.2532 0.124(15) Uiso 1 1 calc R . .
H8B3 H -0.1761 0.1378 -0.3955 0.124(15) Uiso 1 1 calc R . .
C9B C -0.0159(12) 0.1010(11) -0.3918(14) 0.092(6) Uani 1 1 d . . .
H9B1 H -0.0337 0.1225 -0.4768 0.124(15) Uiso 1 1 calc R . .
H9B2 H -0.0528 0.0499 -0.3927 0.124(15) Uiso 1 1 calc R . .
H9B3 H 0.0523 0.0973 -0.3725 0.124(15) Uiso 1 1 calc R . .
C10B C 0.0041(14) 0.2375(10) -0.3009(19) 0.113(7) Uani 1 1 d . . .
H10A H -0.0240 0.2529 -0.3875 0.124(15) Uiso 1 1 calc R . .
H10B H 0.0734 0.2421 -0.2898 0.124(15) Uiso 1 1 calc R . .
H10C H -0.0107 0.2706 -0.2352 0.124(15) Uiso 1 1 calc R . .
C20B C 0.2392(8) 0.0471(6) 0.0149(12) 0.051(3) Uani 1 1 d . . .
H20C H 0.2346 0.0125 -0.0602 0.040(10) Uiso 1 1 calc R . .
H20D H 0.2460 0.0166 0.0918 0.040(10) Uiso 1 1 calc R . .
O1C O 0.2921(5) 0.1652(4) 0.2137(8) 0.0499(19) Uani 1 1 d . . .
C1C C 0.3580(8) 0.1604(6) 0.1361(10) 0.043(3) Uani 1 1 d . . .
C2C C 0.4485(7) 0.2088(6) 0.1735(11) 0.042(2) Uani 1 1 d . . .
C3C C 0.5097(8) 0.2067(7) 0.0873(12) 0.050(3) Uani 1 1 d . . .
H3C H 0.5719 0.2395 0.1084 0.062(13) Uiso 1 1 calc R . .
C4C C 0.4855(8) 0.1589(7) -0.0298(12) 0.048(3) Uani 1 1 d . . .
C5C C 0.3959(8) 0.1081(6) -0.0544(11) 0.046(3) Uani 1 1 d . . .
H5C H 0.3786 0.0731 -0.1314 0.062(13) Uiso 1 1 calc R . .
C6C C 0.3325(7) 0.1075(6) 0.0294(10) 0.039(2) Uani 1 1 d . . .
C7C C 0.5500(9) 0.1574(7) -0.1271(13) 0.056(3) Uani 1 1 d . . .
C8C C 0.6460(11) 0.2140(10) -0.0849(19) 0.100(6) Uani 1 1 d . . .
H8C1 H 0.6324 0.2652 -0.0664 0.124(15) Uiso 1 1 calc R . .
H8C2 H 0.6805 0.2160 -0.1550 0.124(15) Uiso 1 1 calc R . .
H8C3 H 0.6851 0.1963 -0.0069 0.124(15) Uiso 1 1 calc R . .
C9C C 0.5000(12) 0.1828(11) -0.2595(16) 0.092(5) Uani 1 1 d . . .
H9C1 H 0.4414 0.1469 -0.2939 0.124(15) Uiso 1 1 calc R . .
H9C2 H 0.5426 0.1835 -0.3199 0.124(15) Uiso 1 1 calc R . .
H9C3 H 0.4842 0.2342 -0.2492 0.124(15) Uiso 1 1 calc R . .
C10C C 0.5740(12) 0.0770(8) -0.1445(18) 0.086(5) Uani 1 1 d . . .
H10D H 0.6048 0.0600 -0.0603 0.124(15) Uiso 1 1 calc R . .
H10E H 0.6173 0.0778 -0.2040 0.124(15) Uiso 1 1 calc R . .
H10F H 0.5152 0.0416 -0.1804 0.124(15) Uiso 1 1 calc R . .
C20C C 0.4758(8) 0.2556(7) 0.3059(12) 0.054(3) Uani 1 1 d . . .
H20E H 0.5401 0.2841 0.3147 0.040(10) Uiso 1 1 calc R . .
H20F H 0.4789 0.2193 0.3751 0.040(10) Uiso 1 1 calc R . .
O1D O 0.3253(5) 0.2205(4) 0.4549(7) 0.0458(18) Uani 1 1 d . . .
C1D C 0.3386(8) 0.2941(7) 0.4006(11) 0.047(3) Uani 1 1 d . . .
C2D C 0.2786(8) 0.3478(6) 0.4252(12) 0.046(3) Uani 1 1 d . . .
C3D C 0.2979(9) 0.4222(7) 0.3737(12) 0.054(3) Uani 1 1 d . . .
H3D H 0.2588 0.4606 0.3888 0.062(13) Uiso 1 1 calc R . .
C4D C 0.3690(9) 0.4436(7) 0.3030(13) 0.056(3) Uani 1 1 d . B .
C5D C 0.4244(9) 0.3875(7) 0.2826(12) 0.057(3) Uani 1 1 d . . .
H5D H 0.4747 0.4005 0.2347 0.062(13) Uiso 1 1 calc R . .
C6D C 0.4099(8) 0.3126(7) 0.3293(12) 0.048(3) Uani 1 1 d . . .
C7D C 0.3897(10) 0.5269(6) 0.2555(13) 0.078(4) Uani 1 1 d D . .
C8D C 0.2918(13) 0.5500(18) 0.181(3) 0.110(5) Uiso 0.567(15) 1 d PD B 3
H8D1 H 0.2545 0.5612 0.2444 0.110(17) Uiso 0.567(15) 1 calc PR B 3
H8D2 H 0.2559 0.5076 0.1217 0.110(17) Uiso 0.567(15) 1 calc PR B 3
H8D3 H 0.3043 0.5953 0.1324 0.110(17) Uiso 0.567(15) 1 calc PR B 3
C9D C 0.430(2) 0.5828(16) 0.3785(19) 0.110(5) Uiso 0.567(15) 1 d PD B 3
H9D1 H 0.4424 0.6353 0.3512 0.110(17) Uiso 0.567(15) 1 calc PR B 3
H9D2 H 0.4897 0.5683 0.4276 0.110(17) Uiso 0.567(15) 1 calc PR B 3
H9D3 H 0.3834 0.5797 0.4333 0.110(17) Uiso 0.567(15) 1 calc PR B 3
C10D C 0.4611(17) 0.5359(18) 0.163(2) 0.110(5) Uiso 0.567(15) 1 d PD B 3
H0D1 H 0.4686 0.5885 0.1348 0.110(17) Uiso 0.567(15) 1 calc PR B 3
H0D2 H 0.4362 0.5005 0.0867 0.110(17) Uiso 0.567(15) 1 calc PR B 3
H0D3 H 0.5231 0.5242 0.2088 0.110(17) Uiso 0.567(15) 1 calc PR B 3
C11D C 0.4971(13) 0.556(2) 0.326(3) 0.110(5) Uiso 0.433(15) 1 d PD B 4
H1D1 H 0.5074 0.6115 0.3393 0.110(17) Uiso 0.433(15) 1 calc PR B 4
H1D2 H 0.5394 0.5409 0.2724 0.110(17) Uiso 0.433(15) 1 calc PR B 4
H1D3 H 0.5112 0.5325 0.4102 0.110(17) Uiso 0.433(15) 1 calc PR B 4
C12D C 0.383(3) 0.525(2) 0.1049(15) 0.110(5) Uiso 0.433(15) 1 d PD B 4
H2D1 H 0.3169 0.5069 0.0593 0.110(17) Uiso 0.433(15) 1 calc PR B 4
H2D2 H 0.4243 0.4901 0.0828 0.110(17) Uiso 0.433(15) 1 calc PR B 4
H2D3 H 0.4034 0.5764 0.0787 0.110(17) Uiso 0.433(15) 1 calc PR B 4
C13D C 0.326(2) 0.5841(19) 0.292(3) 0.110(5) Uiso 0.433(15) 1 d PD B 4
H3D1 H 0.3237 0.6254 0.2312 0.110(17) Uiso 0.433(15) 1 calc PR B 4
H3D2 H 0.3529 0.6056 0.3803 0.110(17) Uiso 0.433(15) 1 calc PR B 4
H3D3 H 0.2613 0.5570 0.2864 0.110(17) Uiso 0.433(15) 1 calc PR B 4
C20D C 0.1979(8) 0.3325(7) 0.4960(12) 0.050(3) Uani 1 1 d . . .
H20G H 0.1987 0.3785 0.5494 0.040(10) Uiso 1 1 calc R . .
H20H H 0.2111 0.2914 0.5550 0.040(10) Uiso 1 1 calc R . .
O1* O 0.2081(5) 0.0780(4) 0.5101(7) 0.0420(17) Uani 1 1 d . . .
C1* C 0.2584(8) 0.0228(6) 0.5542(11) 0.043(3) Uani 1 1 d . . .
C2* C 0.2395(10) -0.0247(8) 0.6571(12) 0.062(4) Uani 1 1 d . . .
H2* H 0.1884 -0.0180 0.7012 0.059(17) Uiso 1 1 calc R . .
C3* C 0.2978(11) -0.0816(8) 0.6920(15) 0.068(4) Uani 1 1 d . . .
H3* H 0.2892 -0.1138 0.7642 0.059(17) Uiso 1 1 calc R . .
C4* C 0.3676(11) -0.0920(8) 0.6242(16) 0.072(4) Uani 1 1 d . . .
H4* H 0.4065 -0.1323 0.6491 0.059(17) Uiso 1 1 calc R . .
C5* C 0.3840(9) -0.0464(7) 0.5212(14) 0.060(3) Uani 1 1 d . . .
H5* H 0.4332 -0.0543 0.4742 0.059(17) Uiso 1 1 calc R . .
C6* C 0.3285(8) 0.0093(6) 0.4893(11) 0.045(3) Uani 1 1 d . . .
O2* O 0.3329(5) 0.0610(4) 0.3867(8) 0.0445(18) Uani 1 1 d . . .
C1G C 0.229(3) 0.3476(18) -0.081(4) 0.173(15) Uani 1 1 d . . .
C2G C 0.183(2) 0.3178(18) 0.025(3) 0.181(14) Uani 1 1 d . . .
H2G1 H 0.1297 0.3454 0.0298 0.27(7) Uiso 1 1 calc R . .
H2G2 H 0.2295 0.3253 0.1083 0.27(7) Uiso 1 1 calc R . .
H2G3 H 0.1584 0.2631 0.0076 0.27(7) Uiso 1 1 calc R . .
O3G O 0.200(2) 0.4027(12) -0.138(2) 0.263(16) Uani 1 1 d . . .
C4G C 0.303(3) 0.306(2) -0.122(4) 0.24(2) Uani 1 1 d . . .
H4G1 H 0.2702 0.2603 -0.1764 0.27(7) Uiso 1 1 calc R . .
H4G2 H 0.3454 0.2908 -0.0449 0.27(7) Uiso 1 1 calc R . .
H4G3 H 0.3396 0.3399 -0.1713 0.27(7) Uiso 1 1 calc R . .

loop_
_atom_site_aniso_label
_atom_site_aniso_U_11
_atom_site_aniso_U_22
_atom_site_aniso_U_33
_atom_site_aniso_U_23
_atom_site_aniso_U_13
_atom_site_aniso_U_12
W1 0.0369(3) 0.0472(3) 0.0451(3) -0.00438(18) 0.01073(18) -0.00138(17)
O1A 0.042(4) 0.042(4) 0.043(4) 0.001(3) 0.006(3) -0.003(3)
C1A 0.034(5) 0.047(6) 0.048(7) 0.006(5) 0.015(5) 0.006(5)
C2A 0.037(6) 0.043(6) 0.045(6) -0.007(5) 0.016(5) -0.007(5)
C3A 0.039(6) 0.066(8) 0.061(8) -0.016(6) 0.004(6) 0.002(6)
C4A 0.050(7) 0.054(7) 0.070(9) -0.009(6) -0.001(6) 0.011(6)
C5A 0.047(7) 0.051(7) 0.063(8) -0.022(6) 0.008(6) 0.002(5)
C6A 0.043(6) 0.045(6) 0.039(6) -0.010(5) 0.004(5) -0.003(5)
C7A 0.063(9) 0.075(10) 0.134(15) -0.035(10) 0.009(10) 0.011(8)
C20A 0.034(5) 0.049(6) 0.047(7) 0.001(5) 0.012(5) -0.003(5)
O1B 0.038(4) 0.048(4) 0.036(4) 0.000(3) 0.008(3) -0.001(3)
C1B 0.038(6) 0.035(5) 0.044(6) -0.008(5) 0.012(5) -0.010(4)
C2B 0.033(5) 0.047(6) 0.039(6) -0.009(5) 0.003(5) -0.007(4)
C3B 0.037(6) 0.060(7) 0.044(7) -0.013(5) 0.018(5) -0.019(5)
C4B 0.038(6) 0.049(6) 0.038(6) -0.002(5) 0.009(5) -0.002(5)
C5B 0.030(5) 0.050(7) 0.058(8) -0.008(5) 0.009(5) -0.006(5)
C6B 0.037(6) 0.047(6) 0.042(7) -0.015(5) 0.007(5) -0.009(5)
C7B 0.049(7) 0.078(9) 0.048(7) 0.002(6) 0.011(6) -0.002(6)
C8B 0.051(8) 0.135(14) 0.066(10) 0.006(9) 0.005(7) 0.023(9)
C9B 0.079(11) 0.163(17) 0.044(8) 0.000(9) 0.020(8) 0.044(11)
C10B 0.109(14) 0.101(13) 0.100(14) 0.040(11) -0.015(11) -0.024(11)
C20B 0.046(6) 0.046(6) 0.055(7) -0.015(5) 0.009(6) -0.005(5)
O1C 0.039(4) 0.063(5) 0.051(5) -0.008(4) 0.033(4) -0.012(3)
C1C 0.042(6) 0.049(6) 0.037(6) 0.003(5) 0.011(5) -0.003(5)
C2C 0.030(5) 0.046(6) 0.049(7) -0.007(5) 0.009(5) -0.003(4)
C3C 0.035(6) 0.054(7) 0.056(7) -0.008(6) 0.009(5) -0.002(5)
C4C 0.032(6) 0.051(6) 0.059(8) -0.001(6) 0.014(5) -0.004(5)
C5C 0.040(6) 0.045(6) 0.049(7) -0.009(5) 0.008(5) 0.003(5)
C6C 0.032(5) 0.045(6) 0.039(6) -0.001(5) 0.010(5) 0.001(4)
C7C 0.045(7) 0.060(7) 0.063(8) -0.010(6) 0.020(6) 0.000(6)
C8C 0.060(9) 0.113(13) 0.126(15) -0.045(11) 0.049(10) -0.029(9)
C9C 0.078(11) 0.127(15) 0.086(12) 0.022(11) 0.041(10) 0.029(10)
C10C 0.089(11) 0.071(9) 0.118(14) 0.005(9) 0.063(10) 0.016(8)
C20C 0.036(6) 0.066(8) 0.054(7) -0.011(6) 0.005(5) -0.001(5)
O1D 0.039(4) 0.054(5) 0.043(4) -0.010(4) 0.010(3) 0.000(3)
C1D 0.043(6) 0.051(7) 0.037(6) -0.006(5) -0.002(5) -0.005(5)
C2D 0.036(6) 0.040(6) 0.056(7) -0.015(5) 0.003(5) 0.001(5)
C3D 0.054(7) 0.044(7) 0.058(8) -0.013(6) 0.009(6) -0.001(5)
C4D 0.058(7) 0.046(7) 0.058(8) -0.010(6) 0.009(6) -0.010(6)
C5D 0.047(7) 0.060(8) 0.058(8) -0.020(6) 0.017(6) -0.013(6)
C6D 0.032(5) 0.052(7) 0.053(7) -0.016(5) 0.009(5) -0.007(5)
C7D 0.085(11) 0.049(8) 0.095(11) 0.005(7) 0.023(9) -0.009(7)
C20D 0.040(6) 0.047(6) 0.060(7) -0.016(6) 0.010(5) 0.001(5)
O1* 0.029(4) 0.045(4) 0.051(5) 0.014(3) 0.015(3) -0.009(3)
C1* 0.041(6) 0.039(6) 0.048(7) -0.014(5) 0.014(5) -0.004(5)
C2* 0.058(8) 0.080(9) 0.039(7) -0.008(6) 0.013(6) -0.019(7)
C3* 0.076(10) 0.055(8) 0.073(10) 0.016(7) 0.013(8) 0.011(7)
C4* 0.066(9) 0.060(8) 0.089(11) 0.012(8) 0.005(8) 0.021(7)
C5* 0.047(7) 0.056(7) 0.076(9) -0.001(7) 0.017(7) 0.003(6)
C6* 0.034(6) 0.041(6) 0.054(7) 0.004(5) 0.000(5) 0.000(5)
O2* 0.033(4) 0.047(4) 0.058(5) -0.007(4) 0.020(3) 0.004(3)
C1G 0.21(4) 0.10(2) 0.15(3) -0.007(19) -0.05(3) -0.04(2)
C2G 0.18(3) 0.15(3) 0.15(3) -0.06(2) -0.05(2) -0.03(2)
O3G 0.41(4) 0.117(15) 0.21(2) 0.074(16) -0.04(2) 0.04(2)
C4G 0.19(3) 0.19(3) 0.34(5) -0.02(3) -0.01(3) 0.11(3)

loop_
_atom_type_symbol
_atom_type_description
_atom_type_scat_dispersion_real
_atom_type_scat_dispersion_imag
_atom_type_scat_source
C C 0.0033 0.0016 'International Tables Vol C Tables 4.2.6.8 and 6.1.1.4'
H H 0.0000 0.0000 'International Tables Vol C Tables 4.2.6.8 and 6.1.1.4'
O O 0.0106 0.0060 'International Tables Vol C Tables 4.2.6.8 and 6.1.1.4'
W W -0.8490 6.8722 'International Tables Vol C Tables 4.2.6.8 and 6.1.1.4'

loop_
_geom_angle_atom_site_label_1
_geom_angle_atom_site_label_2
_geom_angle_atom_site_label_3
_geom_angle
_geom_angle_site_symmetry_1
_geom_angle_site_symmetry_3
_geom_angle_publ_flag
O1A W1 O1C 102.4(3) . . ?
O1A W1 O1B 85.5(3) . . ?
O1C W1 O1B 85.0(3) . . ?
O1A W1 O2* 171.5(3) . . ?
O1C W1 O2* 86.1(3) . . ?
O1B W1 O2* 94.5(3) . . ?
O1A W1 O1D 86.0(3) . . ?
O1C W1 O1D 85.3(3) . . ?
O1B W1 O1D 165.5(3) . . ?
O2* W1 O1D 95.6(3) . . ?
O1A W1 O1* 93.4(3) . . ?
O1C W1 O1* 164.2(3) . . ?
O1B W1 O1* 95.1(3) . . ?
O2* W1 O1* 78.1(3) . . ?
O1D W1 O1* 97.1(3) . . ?
C1A O1A W1 178.9(7) . . ?
O1A C1A C2A 118.2(9) . . ?
O1A C1A C6A 118.1(9) . . ?
C2A C1A C6A 123.7(10) . . ?
C3A C2A C1A 116.9(10) . . ?
C3A C2A C20A 123.1(10) . . ?
C1A C2A C20A 119.9(10) . . ?
C2A C3A C4A 123.1(11) . . ?
C2A C3A H3A 118.4 . . ?
C4A C3A H3A 118.4 . . ?
C3A C4A C5A 117.4(11) . . ?
C3A C4A C7A 120.5(11) . . ?
C5A C4A C7A 122.1(11) . . ?
C6A C5A C4A 122.4(10) . . ?
C6A C5A H5A 118.8 . . ?
C4A C5A H5A 118.8 . . ?
C5A C6A C1A 116.4(10) . . ?
C5A C6A C20D 125.3(10) . . ?
C1A C6A C20D 118.4(10) . . ?
C12A C7A C9A 120(2) . . ?
C12A C7A C10A 51.1(15) . . ?
C9A C7A C10A 109.3(7) . . ?
C12A C7A C8A 57.7(15) . . ?
C9A C7A C8A 108.9(7) . . ?
C10A C7A C8A 108.6(7) . . ?
C12A C7A C13A 109.0(8) . . ?
C9A C7A C13A 52.0(16) . . ?
C10A C7A C13A 66.6(15) . . ?
C8A C7A C13A 151(2) . . ?
C12A C7A C11A 109.0(8) . . ?
C9A C7A C11A 56.5(16) . . ?
C10A C7A C11A 149.4(19) . . ?
C8A C7A C11A 60.2(15) . . ?
C13A C7A C11A 108.3(8) . . ?
C12A C7A C4A 125.6(19) . . ?
C9A C7A C4A 114.5(14) . . ?
C10A C7A C4A 106.6(14) . . ?
C8A C7A C4A 108.8(14) . . ?
C13A C7A C4A 100(2) . . ?
C11A C7A C4A 103.9(19) . . ?
C7A C8A H8A1 109.5 . . ?
C7A C8A H8A2 109.5 . . ?
C7A C8A H8A3 109.5 . . ?
C7A C9A H9A1 109.5 . . ?
C7A C9A H9A2 109.5 . . ?
C7A C9A H9A3 109.5 . . ?
C7A C10A H0A1 109.5 . . ?
C7A C10A H0A2 109.5 . . ?
C7A C10A H0A3 109.5 . . ?
C7A C11A H1A1 109.5 . . ?
C7A C11A H1A2 109.5 . . ?
H1A1 C11A H1A2 109.5 . . ?
C7A C11A H1A3 109.5 . . ?
H1A1 C11A H1A3 109.5 . . ?
H1A2 C11A H1A3 109.5 . . ?
C7A C12A H2A1 109.5 . . ?
C7A C12A H2A2 109.5 . . ?
H2A1 C12A H2A2 109.5 . . ?
C7A C12A H2A3 109.5 . . ?
H2A1 C12A H2A3 109.5 . . ?
H2A2 C12A H2A3 109.5 . . ?
C7A C13A H3A1 109.5 . . ?
C7A C13A H3A2 109.5 . . ?
H3A1 C13A H3A2 109.5 . . ?
C7A C13A H3A3 109.5 . . ?
H3A1 C13A H3A3 109.5 . . ?
H3A2 C13A H3A3 109.5 . . ?
C6B C20A C2A 114.0(9) . . ?
C6B C20A H20A 108.8 . . ?
C2A C20A H20A 108.8 . . ?
C6B C20A H20B 108.8 . . ?
C2A C20A H20B 108.8 . . ?
H20A C20A H20B 107.7 . . ?
C1B O1B W1 124.3(6) . . ?
O1B C1B C2B 119.1(9) . . ?
O1B C1B C6B 120.7(9) . . ?
C2B C1B C6B 120.1(10) . . ?
C3B C2B C1B 118.2(10) . . ?
C3B C2B C20B 120.9(10) . . ?
C1B C2B C20B 120.9(10) . . ?
C2B C3B C4B 124.3(10) . . ?
C2B C3B H3B 117.8 . . ?
C4B C3B H3B 117.8 . . ?
C3B C4B C5B 115.4(10) . . ?
C3B C4B C7B 122.4(10) . . ?
C5B C4B C7B 122.2(10) . . ?
C6B C5B C4B 123.7(10) . . ?
C6B C5B H5B 118.1 . . ?
C4B C5B H5B 118.1 . . ?
C5B C6B C1B 118.2(10) . . ?
C5B C6B C20A 118.8(10) . . ?
C1B C6B C20A 123.0(10) . . ?
C10B C7B C8B 108.4(13) . . ?
C10B C7B C4B 108.3(11) . . ?
C8B C7B C4B 112.2(11) . . ?
C10B C7B C9B 109.8(14) . . ?
C8B C7B C9B 108.8(12) . . ?
C4B C7B C9B 109.4(11) . . ?
C7B C8B H8B1 109.5 . . ?
C7B C8B H8B2 109.5 . . ?
H8B1 C8B H8B2 109.5 . . ?
C7B C8B H8B3 109.5 . . ?
H8B1 C8B H8B3 109.5 . . ?
H8B2 C8B H8B3 109.5 . . ?
C7B C9B H9B1 109.5 . . ?
C7B C9B H9B2 109.5 . . ?
H9B1 C9B H9B2 109.5 . . ?
C7B C9B H9B3 109.5 . . ?
H9B1 C9B H9B3 109.5 . . ?
H9B2 C9B H9B3 109.5 . . ?
C7B C10B H10A 109.5 . . ?
C7B C10B H10B 109.5 . . ?
H10A C10B H10B 109.5 . . ?
C7B C10B H10C 109.5 . . ?
H10A C10B H10C 109.5 . . ?
H10B C10B H10C 109.5 . . ?
C2B C20B C6C 116.0(9) . . ?
C2B C20B H20C 108.3 . . ?
C6C C20B H20C 108.3 . . ?
C2B C20B H20D 108.3 . . ?
C6C C20B H20D 108.3 . . ?
H20C C20B H20D 107.4 . . ?
C1C O1C W1 150.5(8) . . ?
O1C C1C C6C 118.3(9) . . ?
O1C C1C C2C 117.4(9) . . ?
C6C C1C C2C 124.3(10) . . ?
C3C C2C C1C 115.6(10) . . ?
C3C C2C C20C 124.3(9) . . ?
C1C C2C C20C 120.0(10) . . ?
C2C C3C C4C 123.3(10) . . ?
C2C C3C H3C 118.3 . . ?
C4C C3C H3C 118.3 . . ?
C3C C4C C5C 117.0(10) . . ?
C3C C4C C7C 124.1(10) . . ?
C5C C4C C7C 118.8(10) . . ?
C6C C5C C4C 121.8(10) . . ?
C6C C5C H5C 119.1 . . ?
C4C C5C H5C 119.1 . . ?
C1C C6C C5C 117.5(9) . . ?
C1C C6C C20B 118.8(9) . . ?
C5C C6C C20B 123.5(9) . . ?
C4C C7C C9C 110.1(11) . . ?
C4C C7C C10C 110.9(11) . . ?
C9C C7C C10C 109.0(13) . . ?
C4C C7C C8C 112.7(11) . . ?
C9C C7C C8C 105.9(13) . . ?
C10C C7C C8C 108.1(12) . . ?
C7C C8C H8C1 109.5 . . ?
C7C C8C H8C2 109.5 . . ?
H8C1 C8C H8C2 109.5 . . ?
C7C C8C H8C3 109.5 . . ?
H8C1 C8C H8C3 109.5 . . ?
H8C2 C8C H8C3 109.5 . . ?
C7C C9C H9C1 109.5 . . ?
C7C C9C H9C2 109.5 . . ?
H9C1 C9C H9C2 109.5 . . ?
C7C C9C H9C3 109.5 . . ?
H9C1 C9C H9C3 109.5 . . ?
H9C2 C9C H9C3 109.5 . . ?
C7C C10C H10D 109.5 . . ?
C7C C10C H10E 109.5 . . ?
H10D C10C H10E 109.5 . . ?
C7C C10C H10F 109.5 . . ?
H10D C10C H10F 109.5 . . ?
H10E C10C H10F 109.5 . . ?
C2C C20C C6D 117.3(9) . . ?
C2C C20C H20E 108.0 . . ?
C6D C20C H20E 108.0 . . ?
C2C C20C H20F 108.0 . . ?
C6D C20C H20F 108.0 . . ?
H20E C20C H20F 107.2 . . ?
C1D O1D W1 122.1(6) . . ?
C6D C1D C2D 122.2(11) . . ?
C6D C1D O1D 120.6(10) . . ?
C2D C1D O1D 117.2(10) . . ?
C1D C2D C3D 115.0(11) . . ?
C1D C2D C20D 126.1(11) . . ?
C3D C2D C20D 118.9(10) . . ?
C4D C3D C2D 124.9(11) . . ?
C4D C3D H3D 117.6 . . ?
C2D C3D H3D 117.6 . . ?
C5D C4D C3D 116.6(12) . . ?
C5D C4D C7D 121.1(12) . . ?
C3D C4D C7D 122.3(11) . . ?
C6D C5D C4D 122.4(11) . . ?
C6D C5D H5D 118.8 . . ?
C4D C5D H5D 118.8 . . ?
C5D C6D C1D 119.0(11) . . ?
C5D C6D C20C 118.8(10) . . ?
C1D C6D C20C 122.1(11) . . ?
C13D C7D C10D 130.0(19) . . ?
C13D C7D C12D 109.7(8) . . ?
C10D C7D C12D 43.1(13) . . ?
C13D C7D C9D 61.1(13) . . ?
C10D C7D C9D 109.6(7) . . ?
C12D C7D C9D 139.8(19) . . ?
C13D C7D C4D 115.2(17) . . ?
C10D C7D C4D 114.2(15) . . ?
C12D C7D C4D 110.6(17) . . ?
C9D C7D C4D 108.0(14) . . ?
C13D C7D C11D 109.0(7) . . ?
C10D C7D C11D 65.6(14) . . ?
C12D C7D C11D 108.2(7) . . ?
C9D C7D C11D 51.1(13) . . ?
C4D C7D C11D 103.8(17) . . ?
C13D C7D C8D 47.5(13) . . ?
C10D C7D C8D 108.6(7) . . ?
C12D C7D C8D 69.5(13) . . ?
C9D C7D C8D 108.1(7) . . ?
C4D C7D C8D 108.1(14) . . ?
C11D C7D C8D 146.6(18) . . ?
C7D C8D H8D1 109.5 . . ?
C7D C8D H8D2 109.5 . . ?
C7D C8D H8D3 109.5 . . ?
C7D C9D H9D1 109.5 . . ?
C7D C9D H9D2 109.5 . . ?
C7D C9D H9D3 109.5 . . ?
C7D C10D H0D1 109.5 . . ?
C7D C10D H0D2 109.5 . . ?
C7D C10D H0D3 109.5 . . ?
C7D C11D H1D1 109.5 . . ?
C7D C11D H1D2 109.5 . . ?
C7D C11D H1D3 109.5 . . ?
C7D C12D H2D1 109.5 . . ?
C7D C12D H2D2 109.5 . . ?
C7D C12D H2D3 109.5 . . ?
C7D C13D H3D1 109.5 . . ?
C7D C13D H3D2 109.5 . . ?
C7D C13D H3D3 109.5 . . ?
C2D C20D C6A 116.7(10) . . ?
C2D C20D H20G 108.1 . . ?
C6A C20D H20G 108.1 . . ?
C2D C20D H20H 108.1 . . ?
C6A C20D H20H 108.1 . . ?
H20G C20D H20H 107.3 . . ?
C1* O1* W1 117.7(6) . . ?
O1* C1* C6* 116.4(10) . . ?
O1* C1* C2* 123.6(10) . . ?
C6* C1* C2* 119.9(11) . . ?
C3* C2* C1* 117.2(12) . . ?
C3* C2* H2* 121.4 . . ?
C1* C2* H2* 121.4 . . ?
C2* C3* C4* 120.3(13) . . ?
C2* C3* H3* 119.9 . . ?
C4* C3* H3* 119.9 . . ?
C5* C4* C3* 122.2(13) . . ?
C5* C4* H4* 118.9 . . ?
C3* C4* H4* 118.9 . . ?
C6* C5* C4* 117.3(12) . . ?
C6* C5* H5* 121.3 . . ?
C4* C5* H5* 121.3 . . ?
C5* C6* C1* 123.1(12) . . ?
C5* C6* O2* 126.0(11) . . ?
C1* C6* O2* 110.9(9) . . ?
C6* O2* W1 116.9(6) . . ?
O3G C1G C4G 122(4) . . ?
O3G C1G C2G 118(5) . . ?
C4G C1G C2G 120(3) . . ?
C1G C2G H2G1 109.5 . . ?
C1G C2G H2G2 109.5 . . ?
H2G1 C2G H2G2 109.5 . . ?
C1G C2G H2G3 109.5 . . ?
H2G1 C2G H2G3 109.5 . . ?
H2G2 C2G H2G3 109.5 . . ?
C1G C4G H4G1 109.5 . . ?
C1G C4G H4G2 109.5 . . ?
H4G1 C4G H4G2 109.5 . . ?
C1G C4G H4G3 109.5 . . ?
H4G1 C4G H4G3 109.5 . . ?
H4G2 C4G H4G3 109.5 . . ?

loop_
_geom_bond_atom_site_label_1
_geom_bond_atom_site_label_2
_geom_bond_distance
_geom_bond_site_symmetry_2
_geom_bond_publ_flag
W1 O1A 1.837(7) . ?
W1 O1C 1.875(7) . ?
W1 O1B 1.915(7) . ?
W1 O2* 1.939(7) . ?
W1 O1D 1.932(7) . ?
W1 O1* 1.951(7) . ?
O1A C1A 1.324(12) . ?
C1A C2A 1.384(14) . ?
C1A C6A 1.403(14) . ?
C2A C3A 1.372(15) . ?
C2A C20A 1.540(14) . ?
C3A C4A 1.385(16) . ?
C3A H3A 0.9600 . ?
C4A C5A 1.406(16) . ?
C4A C7A 1.553(16) . ?
C5A C6A 1.380(16) . ?
C5A H5A 0.9600 . ?
C6A C20D 1.514(15) . ?
C7A C12A 1.538(8) . ?
C7A C9A 1.535(8) . ?
C7A C10A 1.544(8) . ?
C7A C8A 1.546(8) . ?
C7A C13A 1.545(8) . ?
C7A C11A 1.545(8) . ?
C8A H8A1 0.9599 . ?
C8A H8A2 0.9599 . ?
C8A H8A3 0.9599 . ?
C9A H9A1 0.9599 . ?
C9A H9A2 0.9599 . ?
C9A H9A3 0.9599 . ?
C10A H0A1 0.9599 . ?
C10A H0A2 0.9599 . ?
C10A H0A3 0.9599 . ?
C11A H1A1 0.9599 . ?
C11A H1A2 0.9599 . ?
C11A H1A3 0.9599 . ?
C12A H2A1 0.9599 . ?
C12A H2A2 0.9599 . ?
C12A H2A3 0.9599 . ?
C13A H3A1 0.9599 . ?
C13A H3A2 0.9599 . ?
C13A H3A3 0.9599 . ?
C20A C6B 1.507(15) . ?
C20A H20A 0.9600 . ?
C20A H20B 0.9600 . ?
O1B C1B 1.383(13) . ?
C1B C2B 1.411(15) . ?
C1B C6B 1.400(15) . ?
C2B C3B 1.367(16) . ?
C2B C20B 1.512(15) . ?
C3B C4B 1.381(15) . ?
C3B H3B 0.9600 . ?
C4B C5B 1.404(16) . ?
C4B C7B 1.548(17) . ?
C5B C6B 1.372(16) . ?
C5B H5B 0.9600 . ?
C7B C10B 1.51(2) . ?
C7B C8B 1.500(18) . ?
C7B C9B 1.532(19) . ?
C8B H8B1 0.9599 . ?
C8B H8B2 0.9599 . ?
C8B H8B3 0.9599 . ?
C9B H9B1 0.9599 . ?
C9B H9B2 0.9599 . ?
C9B H9B3 0.9599 . ?
C10B H10A 0.9599 . ?
C10B H10B 0.9599 . ?
C10B H10C 0.9599 . ?
C20B C6C 1.543(14) . ?
C20B H20C 0.9600 . ?
C20B H20D 0.9600 . ?
O1C C1C 1.373(12) . ?
C1C C6C 1.375(14) . ?
C1C C2C 1.403(14) . ?
C2C C3C 1.379(15) . ?
C2C C20C 1.527(15) . ?
C3C C4C 1.407(16) . ?
C3C H3C 0.9600 . ?
C4C C5C 1.410(14) . ?
C4C C7C 1.507(16) . ?
C5C C6C 1.380(15) . ?
C5C H5C 0.9600 . ?
C7C C9C 1.51(2) . ?
C7C C10C 1.501(18) . ?
C7C C8C 1.535(17) . ?
C8C H8C1 0.9599 . ?
C8C H8C2 0.9599 . ?
C8C H8C3 0.9599 . ?
C9C H9C1 0.9599 . ?
C9C H9C2 0.9599 . ?
C9C H9C3 0.9599 . ?
C10C H10D 0.9599 . ?
C10C H10E 0.9599 . ?
C10C H10F 0.9599 . ?
C20C C6D 1.510(15) . ?
C20C H20E 0.9600 . ?
C20C H20F 0.9600 . ?
O1D C1D 1.407(13) . ?
C1D C6D 1.384(16) . ?
C1D C2D 1.408(15) . ?
C2D C3D 1.416(17) . ?
C2D C20D 1.487(16) . ?
C3D C4D 1.385(17) . ?
C3D H3D 0.9600 . ?
C4D C5D 1.379(17) . ?
C4D C7D 1.543(16) . ?
C5D C6D 1.397(17) . ?
C5D H5D 0.9600 . ?
C7D C13D 1.533(8) . ?
C7D C10D 1.537(8) . ?
C7D C12D 1.542(8) . ?
C7D C9D 1.539(8) . ?
C7D C11D 1.550(8) . ?
C7D C8D 1.551(8) . ?
C8D H8D1 0.9599 . ?
C8D H8D2 0.9599 . ?
C8D H8D3 0.9599 . ?
C9D H9D1 0.9599 . ?
C9D H9D2 0.9599 . ?
C9D H9D3 0.9599 . ?
C10D H0D1 0.9599 . ?
C10D H0D2 0.9599 . ?
C10D H0D3 0.9599 . ?
C11D H1D1 0.9599 . ?
C11D H1D2 0.9599 . ?
C11D H1D3 0.9599 . ?
C12D H2D1 0.9599 . ?
C12D H2D2 0.9599 . ?
C12D H2D3 0.9599 . ?
C13D H3D1 0.9599 . ?
C13D H3D2 0.9599 . ?
C13D H3D3 0.9599 . ?
C20D H20G 0.9600 . ?
C20D H20H 0.9600 . ?
O1* C1* 1.309(13) . ?
C1* C6* 1.362(15) . ?
C1* C2* 1.406(17) . ?
C2* C3* 1.383(19) . ?
C2* H2* 0.9600 . ?
C3* C4* 1.36(2) . ?
C3* H3* 0.9600 . ?
C4* C5* 1.379(19) . ?
C4* H4* 0.9600 . ?
C5* C6* 1.337(16) . ?
C5* H5* 0.9600 . ?
C6* O2* 1.408(13) . ?
C1G O3G 1.21(3) . ?
C1G C4G 1.48(5) . ?
C1G C2G 1.46(4) . ?
C2G H2G1 0.9599 . ?
C2G H2G2 0.9599 . ?
C2G H2G3 0.9599 . ?
C4G H4G1 0.9599 . ?
C4G H4G2 0.9599 . ?
C4G H4G3 0.9599 . ?
